data_4321943
loop_
_publ_author_name
'V. P. Fedin'
'I. V. Kalinina'
'D. G. Samsonenko'
'Y. V. Mironov'
'M. N. Sokolov'
'S. V. Tkachev'
'A. V. Virovets'
'N. V. Podberezskaya'
'M. R. J. Elsegood'
'W. Clegg'
'A. G. Sykes'

_publ_section_title
;
 Synthesis, Structure, and Properties of Molybdenum and Tungsten Cyano
 Complexes with Cuboidal M4(\m3-E4) (M = Mo, W; E = S, Se, Te) Cores
;
_journal_name_full 'Inorganic Chemistry'
_journal_page_first 1956
_journal_page_last 1965
_journal_paper_doi 10.1021/ic980956z
_journal_volume 38
_journal_year 1999
_chemical_formula_moiety 'K6 (W4 Te4 (CN)12) . (H2 O)5'
_chemical_formula_sum 'C12 H10 K6 N12 O5 Te4 W4'
_chemical_formula_weight 1882.72
_chemical_name_systematic
;
 ?
;
_space_group_IT_number 2
_symmetry_cell_setting triclinic
_symmetry_space_group_name_Hall '-P 1'
_symmetry_space_group_name_H-M 'P -1'
_atom_sites_solution_hydrogens geom
_atom_sites_solution_primary direct
_atom_sites_solution_secondary difmap
_audit_creation_method SHELXL-97
_cell_angle_alpha 83.712(8)
_cell_angle_beta 66.575(8)
_cell_angle_gamma 63.223(9)
_cell_formula_units_Z 2
_cell_length_a 12.399(1)
_cell_length_b 13.187(1)
_cell_length_c 13.496(1)
_cell_measurement_reflns_used 24
_cell_measurement_temperature 293(2)
_cell_measurement_theta_max 14.3
_cell_measurement_theta_min 10.0
_cell_volume 1801.1(3)
_computing_cell_refinement CD4CA0
_computing_data_collection CD4CA0
_computing_data_reduction CADDAT
_computing_molecular_graphics ORTEP
_computing_publication_material SHELXL-97
_computing_structure_refinement 'SHELXL-97 (Sheldrick, 1997)'
_computing_structure_solution 'SHELXS-97 (Sheldrick, 1990)'
_diffrn_ambient_temperature 293(2)
_diffrn_measured_fraction_theta_full 0.932
_diffrn_measured_fraction_theta_max 0.932
_diffrn_measurement_device_type 'Enraf-Nonius CAD4'
_diffrn_measurement_method 'omega scans'
_diffrn_radiation_monochromator graphite
_diffrn_radiation_source 'fine-focus sealed tube'
_diffrn_radiation_type MoK\a
_diffrn_radiation_wavelength 0.71069
_diffrn_reflns_av_R_equivalents 0.0594
_diffrn_reflns_av_sigmaI/netI 0.0565
_diffrn_reflns_limit_h_max 16
_diffrn_reflns_limit_h_min 0
_diffrn_reflns_limit_k_max 17
_diffrn_reflns_limit_k_min -15
_diffrn_reflns_limit_l_max 17
_diffrn_reflns_limit_l_min -16
_diffrn_reflns_number 8464
_diffrn_reflns_theta_full 27.98
_diffrn_reflns_theta_max 27.98
_diffrn_reflns_theta_min 1.65
_diffrn_standards_decay_% 0
_diffrn_standards_interval_time '3600 sec'
_diffrn_standards_number 3
_exptl_absorpt_coefficient_mu 16.643
_exptl_absorpt_correction_T_max 1.3790
_exptl_absorpt_correction_T_min 0.6210
_exptl_absorpt_correction_type '6 psi-scans'
_exptl_absorpt_process_details none
_exptl_crystal_colour black
_exptl_crystal_density_diffrn 3.471
_exptl_crystal_density_method 'not measured'
_exptl_crystal_description prism
_exptl_crystal_F_000 1648
_exptl_crystal_size_max 0.76
_exptl_crystal_size_mid 0.32
_exptl_crystal_size_min 0.26
_refine_diff_density_max 5.066
_refine_diff_density_min -3.254
_refine_diff_density_rms 0.595
_refine_ls_extinction_coef 0.00199(17)
_refine_ls_extinction_expression Fc^*^=kFc[1+0.001xFc^2^\l^3^/sin(2\q)]^-1/4^
_refine_ls_extinction_method SHELXL
_refine_ls_goodness_of_fit_ref 1.143
_refine_ls_hydrogen_treatment mixed
_refine_ls_matrix_type full
_refine_ls_number_parameters 389
_refine_ls_number_reflns 8103
_refine_ls_number_restraints 6
_refine_ls_restrained_S_all 1.143
_refine_ls_R_factor_all 0.0796
_refine_ls_R_factor_gt 0.0696
_refine_ls_shift/su_max 0.012
_refine_ls_shift/su_mean 0.001
_refine_ls_structure_factor_coef Fsqd
_refine_ls_weighting_details 'calc w=1/[\s^2^(Fo^2^)+(0.0923P)^2^+172.7226P] where P=(Fo^2^+2Fc^2^)/3'
_refine_ls_weighting_scheme calc
_refine_ls_wR_factor_gt 0.2151
_refine_ls_wR_factor_ref 0.2213
_reflns_number_gt 6752
_reflns_number_total 8103
_reflns_threshold_expression >2sigma(I)
_cod_data_source_file ic980956z_3.cif
_cod_data_source_block compound_3
_cod_original_cell_volume 1801.1(2)
_cod_database_code 4321943

loop_
_symmetry_equiv_pos_as_xyz
'x, y, z'
'-x, -y, -z'

loop_
_atom_site_label
_atom_site_type_symbol
_atom_site_fract_x
_atom_site_fract_y
_atom_site_fract_z
_atom_site_U_iso_or_equiv
_atom_site_adp_type
_atom_site_occupancy
_atom_site_symmetry_multiplicity
_atom_site_calc_flag
_atom_site_refinement_flags
_atom_site_disorder_assembly
_atom_site_disorder_group
W1 W 0.18925(9) -0.33878(8) 0.81874(7) 0.0212(2) Uani 1 1 d . . .
W2 W 0.20752(9) -0.15670(8) 0.67398(8) 0.0224(2) Uani 1 1 d . . .
W3 W -0.05663(9) -0.15065(8) 0.82241(8) 0.0238(2) Uani 1 1 d . . .
W4 W 0.12738(10) -0.32794(9) 0.63542(8) 0.0265(3) Uani 1 1 d . . .
Te1 Te 0.37107(15) -0.37802(13) 0.61387(13) 0.0255(3) Uani 1 1 d . . .
Te2 Te -0.01674(16) -0.36794(14) 0.83182(13) 0.0259(3) Uani 1 1 d . . .
Te3 Te 0.10398(15) -0.12176(13) 0.89049(13) 0.0255(3) Uani 1 1 d . . .
Te4 Te 0.00749(17) -0.10247(16) 0.61481(14) 0.0321(4) Uani 1 1 d . . .
K1 K 0.1462(7) -0.2915(6) 1.2145(6) 0.0424(14) Uani 1 1 d . . .
K2 K 0.1875(7) -0.7230(7) 0.7662(6) 0.0490(16) Uani 1 1 d . . .
K3 K 0.4109(8) -0.2330(9) 0.2334(6) 0.060(2) Uani 1 1 d . . .
K4 K 0.6881(8) -0.4093(6) -0.3328(6) 0.0516(17) Uani 1 1 d . . .
K5 K 0.4346(7) -0.1390(7) 0.9104(6) 0.0510(17) Uani 1 1 d . . .
K6 K 0.3060(8) 0.1276(9) 0.4619(10) 0.087(4) Uani 1 1 d . . .
O1W O 0.955(3) -0.577(2) -0.347(2) 0.064(7) Uani 1 1 d . . .
O2W O 0.424(3) -0.384(3) 0.099(2) 0.087(10) Uani 1 1 d . . .
O3W O 0.400(3) -0.903(3) 0.628(3) 0.089(10) Uani 1 1 d . . .
O4W O 0.507(3) -0.120(3) 0.076(3) 0.093(11) Uani 1 1 d . . .
O5W O 0.687(5) -0.394(8) -0.124(5) 0.25(5) Uani 1 1 d . . .
C11 C 0.111(2) -0.3558(18) 0.988(2) 0.028(5) Uani 1 1 d U . .
N11 N 0.0717(19) -0.368(2) 1.0827(17) 0.031(5) Uani 1 1 d . . .
C12 C 0.352(2) -0.3585(18) 0.852(2) 0.025(5) Uani 1 1 d . . .
N12 N 0.435(2) -0.364(2) 0.878(2) 0.038(6) Uani 1 1 d . . .
C13 C 0.280(2) -0.525(2) 0.818(2) 0.028(5) Uani 1 1 d . . .
N13 N 0.318(3) -0.617(2) 0.818(3) 0.057(8) Uani 1 1 d . . .
C21 C 0.302(3) -0.1297(19) 0.508(2) 0.035(6) Uani 1 1 d . . .
N21 N 0.355(3) -0.113(2) 0.423(2) 0.047(6) Uani 1 1 d . . .
C22 C 0.378(2) -0.158(2) 0.681(2) 0.027(5) Uani 1 1 d . . .
N22 N 0.472(2) -0.161(2) 0.685(2) 0.043(6) Uani 1 1 d . . .
C23 C 0.146(3) 0.022(2) 0.685(2) 0.030(5) Uani 1 1 d . . .
N23 N 0.114(2) 0.122(2) 0.681(3) 0.054(8) Uani 1 1 d . . .
C31 C -0.163(3) 0.031(2) 0.853(2) 0.030(5) Uani 1 1 d . . .
N31 N -0.230(2) 0.128(2) 0.880(3) 0.050(7) Uani 1 1 d . . .
C32 C -0.240(3) -0.119(2) 0.810(2) 0.037(6) Uani 1 1 d . . .
N32 N -0.332(3) -0.105(3) 0.804(3) 0.060(8) Uani 1 1 d . . .
C33 C -0.185(2) -0.129(3) 0.992(2) 0.038(7) Uani 1 1 d . . .
N33 N -0.248(2) -0.115(2) 1.083(2) 0.045(6) Uani 1 1 d . . .
C41 C 0.212(3) -0.3350(19) 0.461(2) 0.030(5) Uani 1 1 d . . .
N41 N 0.265(3) -0.344(2) 0.367(2) 0.045(6) Uani 1 1 d . . .
C42 C 0.204(3) -0.503(3) 0.599(2) 0.035(6) Uani 1 1 d . . .
N42 N 0.248(3) -0.601(2) 0.568(2) 0.047(6) Uani 1 1 d . . .
C43 C -0.033(3) -0.321(3) 0.601(2) 0.034(6) Uani 1 1 d . . .
N43 N -0.116(3) -0.319(2) 0.581(2) 0.046(6) Uani 1 1 d . . .

loop_
_atom_site_aniso_label
_atom_site_aniso_U_11
_atom_site_aniso_U_22
_atom_site_aniso_U_33
_atom_site_aniso_U_23
_atom_site_aniso_U_13
_atom_site_aniso_U_12
W1 0.0232(5) 0.0202(4) 0.0209(4) 0.0021(3) -0.0101(4) -0.0091(4)
W2 0.0217(5) 0.0216(5) 0.0240(5) 0.0024(3) -0.0064(4) -0.0120(4)
W3 0.0203(5) 0.0221(5) 0.0272(5) 0.0046(3) -0.0075(4) -0.0101(4)
W4 0.0304(5) 0.0376(6) 0.0203(4) 0.0058(4) -0.0116(4) -0.0217(4)
Te1 0.0248(8) 0.0253(7) 0.0245(7) -0.0035(6) -0.0079(6) -0.0099(6)
Te2 0.0298(8) 0.0271(8) 0.0261(7) 0.0068(6) -0.0115(6) -0.0174(7)
Te3 0.0248(8) 0.0230(7) 0.0253(7) -0.0013(6) -0.0073(6) -0.0091(6)
Te4 0.0307(9) 0.0422(10) 0.0313(8) 0.0133(7) -0.0154(7) -0.0222(8)
K1 0.052(4) 0.043(3) 0.048(4) 0.013(3) -0.028(3) -0.029(3)
K2 0.052(4) 0.054(4) 0.047(4) 0.007(3) -0.018(3) -0.030(3)
K3 0.055(4) 0.109(7) 0.031(3) 0.008(4) -0.017(3) -0.050(5)
K4 0.053(4) 0.041(4) 0.051(4) 0.004(3) -0.015(3) -0.018(3)
K5 0.048(4) 0.058(4) 0.044(4) -0.005(3) -0.010(3) -0.026(3)
K6 0.040(4) 0.068(6) 0.121(9) 0.049(6) -0.015(5) -0.020(4)
O1W 0.064(16) 0.051(15) 0.065(16) 0.001(12) -0.003(13) -0.035(13)
O2W 0.10(2) 0.07(2) 0.054(17) -0.031(15) -0.016(17) -0.018(18)
O3W 0.066(19) 0.07(2) 0.11(3) 0.018(19) -0.019(19) -0.036(17)
O4W 0.09(2) 0.12(3) 0.10(3) 0.04(2) -0.05(2) -0.07(2)
O5W 0.12(4) 0.58(14) 0.16(5) 0.13(7) -0.10(4) -0.22(7)
C11 0.027(8) 0.010(7) 0.027(8) 0.001(6) -0.001(7) -0.001(6)
N11 0.013(9) 0.043(13) 0.024(10) 0.004(9) -0.009(8) 0.000(8)
C12 0.027(12) 0.012(10) 0.033(12) 0.003(9) -0.019(10) 0.001(9)
N12 0.035(12) 0.036(12) 0.044(13) 0.024(11) -0.029(11) -0.008(10)
C13 0.020(11) 0.030(13) 0.046(15) -0.004(10) -0.024(11) -0.008(10)
N13 0.07(2) 0.028(14) 0.08(2) 0.001(13) -0.035(17) -0.021(14)
C21 0.043(15) 0.010(10) 0.035(14) 0.001(9) -0.009(12) -0.002(10)
N21 0.051(16) 0.061(17) 0.034(13) 0.020(12) -0.018(12) -0.032(14)
C22 0.023(11) 0.031(13) 0.024(11) -0.003(9) -0.005(9) -0.011(10)
N22 0.022(11) 0.058(16) 0.046(14) -0.001(12) -0.011(10) -0.016(11)
C23 0.035(13) 0.025(12) 0.033(13) 0.006(10) -0.015(11) -0.015(11)
N23 0.030(13) 0.022(12) 0.09(2) 0.013(13) -0.008(13) -0.006(10)
C31 0.030(13) 0.029(13) 0.039(14) 0.013(11) -0.020(11) -0.016(11)
N31 0.032(13) 0.033(13) 0.070(19) 0.014(12) -0.013(13) -0.012(11)
C32 0.022(12) 0.025(13) 0.050(17) 0.006(11) -0.019(12) 0.003(10)
N32 0.048(17) 0.08(2) 0.061(19) 0.015(16) -0.025(15) -0.034(16)
C33 0.009(10) 0.053(17) 0.041(15) 0.003(13) 0.004(10) -0.016(11)
N33 0.021(11) 0.042(14) 0.040(14) -0.002(11) 0.011(10) -0.008(10)
C41 0.046(15) 0.013(10) 0.025(12) -0.002(8) -0.019(11) -0.002(10)
N41 0.036(13) 0.050(16) 0.040(14) -0.003(12) -0.007(11) -0.017(12)
C42 0.042(15) 0.051(17) 0.020(11) 0.010(11) -0.014(11) -0.025(13)
N42 0.063(18) 0.031(13) 0.053(16) 0.004(11) -0.032(14) -0.019(12)
C43 0.030(13) 0.045(16) 0.040(14) 0.010(12) -0.018(12) -0.024(12)
N43 0.052(16) 0.063(17) 0.052(15) 0.020(13) -0.037(13) -0.039(14)

loop_
_atom_type_symbol
_atom_type_description
_atom_type_scat_dispersion_real
_atom_type_scat_dispersion_imag
_atom_type_scat_source
C C 0.0033 0.0016 'International Tables Vol C Tables 4.2.6.8 and 6.1.1.4'
H H 0.0000 0.0000 'International Tables Vol C Tables 4.2.6.8 and 6.1.1.4'
N N 0.0061 0.0033 'International Tables Vol C Tables 4.2.6.8 and 6.1.1.4'
O O 0.0106 0.0060 'International Tables Vol C Tables 4.2.6.8 and 6.1.1.4'
K K 0.2009 0.2494 'International Tables Vol C Tables 4.2.6.8 and 6.1.1.4'
Te Te -0.5308 1.6751 'International Tables Vol C Tables 4.2.6.8 and 6.1.1.4'
W W -0.8490 6.8722 'International Tables Vol C Tables 4.2.6.8 and 6.1.1.4'

loop_
_geom_angle_atom_site_label_1
_geom_angle_atom_site_label_2
_geom_angle_atom_site_label_3
_geom_angle
_geom_angle_site_symmetry_1
_geom_angle_site_symmetry_3
_geom_angle_publ_flag
W3 W1 W2 62.59(3) . . no
W4 W1 W2 62.48(3) . . no
W4 W1 W3 62.53(4) . . no
Te1 W1 W2 56.25(4) . . yes
Te1 W1 W3 107.86(5) . . yes
Te1 W1 W4 57.84(4) . . yes
Te1 W1 Te3 108.18(6) . . no
Te2 W1 W2 108.50(5) . . yes
Te2 W1 W3 56.82(4) . . yes
Te2 W1 W4 58.36(4) . . yes
Te2 W1 Te1 112.44(6) . . no
Te2 W1 Te3 109.14(6) . . no
Te3 W1 W2 56.28(4) . . yes
Te3 W1 W3 56.67(4) . . yes
Te3 W1 W4 107.03(5) . . yes
C11 W1 W2 138.1(6) . . no
C11 W1 W3 93.9(6) . . yes
C11 W1 W4 139.0(7) . . yes
C11 W1 Te1 158.2(7) . . no
C11 W1 Te2 80.8(7) . . no
C11 W1 Te3 82.0(6) . . no
C11 W1 C12 82(1) . . no
C11 W1 C13 80.0(9) . . no
C12 W1 W2 92.2(6) . . yes
C12 W1 W3 136.7(6) . . yes
C12 W1 W4 138.1(7) . . yes
C12 W1 Te1 80.5(7) . . no
C12 W1 Te2 159.2(6) . . no
C12 W1 Te3 80.2(6) . . no
C12 W1 C13 82.6(8) . . no
C13 W1 W2 140.6(7) . . yes
C13 W1 W3 139.4(5) . . yes
C13 W1 W4 96.4(6) . . yes
C13 W1 Te1 84.5(7) . . no
C13 W1 Te2 82.6(6) . . no
C13 W1 Te3 156.5(6) . . no
W1 W2 W3 58.16(3) . . no
W1 W2 W4 56.84(3) . . no
W4 W2 W3 59.13(3) . . no
Te1 W2 W1 57.06(4) . . yes
Te1 W2 W3 104.86(5) . . yes
Te1 W2 W4 55.94(4) . . yes
Te1 W2 Te3 109.68(6) . . no
Te3 W2 W1 57.09(4) . . yes
Te3 W2 W3 55.22(4) . . yes
Te3 W2 W4 103.08(5) . . yes
Te4 W2 W1 101.65(5) . . yes
Te4 W2 W3 55.29(4) . . yes
Te4 W2 W4 56.38(5) . . yes
Te4 W2 Te1 107.95(6) . . no
Te4 W2 Te3 106.49(6) . . no
C21 W2 W1 142.1(6) . . yes
C21 W2 W3 137.8(8) . . yes
C21 W2 W4 98.7(8) . . yes
C21 W2 Te1 85.6(6) . . no
C21 W2 Te3 158.0(7) . . no
C21 W2 Te4 82.5(8) . . no
C22 W2 W1 98.4(7) . . yes
C22 W2 W3 140.7(7) . . yes
C22 W2 W4 137.4(7) . . yes
C22 W2 Te1 81.7(7) . . no
C22 W2 Te3 85.8(6) . . no
C22 W2 Te4 159.9(7) . . no
C22 W2 C21 81(1) . . no
C23 W2 W1 139.0(7) . . yes
C23 W2 W3 97.0(7) . . yes
C23 W2 W4 141.2(7) . . yes
C23 W2 Te1 158.1(7) . . no
C23 W2 Te3 82.1(7) . . no
C23 W2 Te4 85.0(7) . . no
C23 W2 C21 78.6(9) . . no
C23 W2 C22 81(1) . . no
W1 W3 W2 59.25(3) . . no
W1 W3 W4 57.37(3) . . no
W4 W3 W2 59.66(3) . . no
Te2 W3 W1 57.12(4) . . yes
Te2 W3 W2 105.99(5) . . yes
Te2 W3 W4 56.50(4) . . yes
Te2 W3 Te3 110.22(6) . . no
Te2 W3 Te4 108.62(6) . . no
Te3 W3 W1 57.54(4) . . yes
Te3 W3 W2 55.26(4) . . yes
Te3 W3 W4 103.55(5) . . yes
Te3 W3 Te4 106.38(6) . . no
Te4 W3 W1 102.41(5) . . yes
Te4 W3 W2 55.13(4) . . yes
Te4 W3 W4 56.55(5) . . yes
C31 W3 W1 140.4(7) . . yes
C31 W3 W2 96.1(7) . . yes
C31 W3 W4 139.4(7) . . yes
C31 W3 Te2 157.9(7) . . no
C31 W3 Te3 83.2(7) . . no
C31 W3 Te4 83.0(7) . . no
C31 W3 C32 79(1) . . no
C31 W3 C33 78(1) . . no
C32 W3 W1 140.6(7) . . yes
C32 W3 W2 137.6(8) . . yes
C32 W3 W4 97.5(8) . . yes
C32 W3 Te2 84.0(7) . . no
C32 W3 Te3 158.8(8) . . no
C32 W3 Te4 82.5(8) . . no
C33 W3 W1 102.1(8) . . yes
C33 W3 W2 141.4(7) . . yes
C33 W3 W4 142.0(8) . . yes
C33 W3 Te2 85.6(8) . . no
C33 W3 Te3 86.1(7) . . no
C33 W3 Te4 155.5(8) . . no
C33 W3 C32 79(1) . . no
W1 W4 W2 60.68(3) . . no
W1 W4 W3 60.10(3) . . no
W3 W4 W2 61.21(3) . . no
Te1 W4 W1 58.51(4) . . yes
Te1 W4 W2 55.77(4) . . yes
Te1 W4 W3 106.45(5) . . yes
Te1 W4 Te2 112.71(6) . . no
Te1 W4 Te4 107.03(6) . . no
Te2 W4 W1 57.97(4) . . yes
Te2 W4 W2 106.75(5) . . yes
Te2 W4 W3 55.85(4) . . yes
Te2 W4 Te4 107.41(6) . . no
Te4 W4 W1 104.09(5) . . yes
Te4 W4 W2 55.56(4) . . yes
Te4 W4 W3 55.89(5) . . yes
C41 W4 W1 141.4(8) . . yes
C41 W4 W2 96.0(7) . . yes
C41 W4 W3 138.0(6) . . yes
C41 W4 Te1 83.1(7) . . no
C41 W4 Te2 157.0(7) . . no
C41 W4 Te4 82.1(6) . . no
C41 W4 C43 80(1) . . no
C42 W4 W1 98.3(7) . . yes
C42 W4 W2 140.5(8) . . yes
C42 W4 W3 140.0(7) . . yes
C42 W4 Te1 84.9(8) . . no
C42 W4 Te2 84.2(7) . . no
C42 W4 Te4 157.6(7) . . no
C42 W4 C41 80.5(9) . . no
C42 W4 C43 83(1) . . no
C43 W4 W1 138.1(7) . . yes
C43 W4 W2 135.8(8) . . yes
C43 W4 W3 92.5(8) . . yes
C43 W4 Te1 160.7(8) . . no
C43 W4 Te2 80.7(7) . . no
C43 W4 Te4 80.4(8) . . no
W2 Te1 W1 66.70(5) . . no
W2 Te1 W4 68.28(5) . . no
W4 Te1 W1 63.65(5) . . no
W1 Te2 W4 63.67(4) . . no
W3 Te2 W1 66.06(5) . . no
W3 Te2 W4 67.65(5) . . no
W2 Te3 W1 66.64(5) . . no
W3 Te3 W1 65.79(5) . . no
W3 Te3 W2 69.52(5) . . no
W2 Te4 W3 69.57(5) . . no
W2 Te4 W4 68.06(5) . . no
W3 Te4 W4 67.56(5) . . no
K2 K1 K4 103.8(2) 2_547 2_646 no
K3 K1 K2 165.8(3) 1_556 2_547 no
K3 K1 K4 85.1(2) 1_556 2_646 no
O1W K1 K2 59.8(7) 2_646 2_547 no
O1W K1 K3 123.8(7) 2_646 1_556 no
O1W K1 K4 47.6(6) 2_646 2_646 no
O1W K1 O2W 119(1) 2_646 1_556 no
O1W K1 N11 79.0(8) 2_646 . no
O1W K1 N23 81.5(8) 2_646 2_557 no
O1W K1 N31 167.5(9) 2_646 2_557 no
O1W K1 N41 76.9(9) 2_646 1_556 no
O2W K1 K2 147.0(6) 1_556 2_547 no
O2W K1 K3 46.1(6) 1_556 1_556 no
O2W K1 K4 72.3(7) 1_556 2_646 no
N11 K1 K2 44.8(4) . 2_547 no
N11 K1 K3 146.1(5) . 1_556 no
N11 K1 K4 97.7(5) . 2_646 no
N11 K1 O2W 102.5(8) . 1_556 no
N11 K1 N23 90.7(8) . 2_557 no
N11 K1 N31 111.5(9) . 2_557 no
N11 K1 N41 147.6(8) . 1_556 no
N23 K1 K2 50.3(7) 2_557 2_547 no
N23 K1 K3 115.5(7) 2_557 1_556 no
N23 K1 K4 124.8(6) 2_557 2_646 no
N23 K1 O2W 157.3(9) 2_557 1_556 no
N23 K1 N41 106.7(9) 2_557 1_556 no
N31 K1 K2 122.6(6) 2_557 2_547 no
N31 K1 K3 50.5(6) 2_557 1_556 no
N31 K1 K4 133.4(6) 2_557 2_646 no
N31 K1 O2W 66.6(9) 2_557 1_556 no
N31 K1 N23 91.4(8) 2_557 2_557 no
N31 K1 N41 95.5(9) 2_557 1_556 no
N41 K1 K2 131.9(6) 1_556 2_547 no
N41 K1 K3 47.3(6) 1_556 1_556 no
N41 K1 K4 49.9(6) 1_556 2_646 no
N41 K1 O2W 71.4(8) 1_556 1_556 no
O3W K2 K1 111.5(8) . 2_547 no
O3W K2 N11 148.8(9) . 2_547 no
O3W K2 N13 100(1) . . no
O3W K2 N33 79.7(9) . 2_547 no
O3W K2 N42 81.1(9) . . no
N11 K2 K1 44.1(5) 2_547 2_547 no
N11 K2 N13 107.5(9) 2_547 . no
N11 K2 N33 86.6(6) 2_547 2_547 no
N11 K2 N42 117.3(8) 2_547 . no
N13 K2 K1 148.1(7) . 2_547 no
N13 K2 N42 80.4(9) . . no
N33 K2 K1 101.4(6) 2_547 2_547 no
N33 K2 N13 88.4(9) 2_547 . no
N33 K2 N42 155.6(8) 2_547 . no
N42 K2 K1 99.5(6) . 2_547 no
O2W K3 K1 48.6(7) . 1_554 no
O2W K3 N13 85(1) . 2_646 no
O2W K3 N21 162(1) . . no
O2W K3 N31 65.8(9) . 2_556 no
O2W K3 N41 73.8(9) . . no
O4W K3 K1 115.5(7) . 1_554 no
O4W K3 O2W 96(1) . . no
O4W K3 N13 83(1) . 2_646 no
O4W K3 N21 103(1) . . no
O4W K3 N31 71.6(9) . 2_556 no
O4W K3 N41 163.7(9) . . no
N13 K3 K1 129.4(6) 2_646 1_554 no
N13 K3 N31 138.4(9) 2_646 2_556 no
N21 K3 K1 119.1(6) . 1_554 no
N21 K3 N13 99.1(9) . 2_646 no
N21 K3 N31 118.1(9) . 2_556 no
N31 K3 K1 46.6(5) 2_556 1_554 no
N41 K3 K1 48.2(6) . 1_554 no
N41 K3 N13 107.4(9) . 2_646 no
N41 K3 N21 87.9(8) . . no
N41 K3 N31 92.6(8) . 2_556 no
K6 K4 K1 151.3(3) 2_655 2_646 no
O5W K4 K1 64(2) . 2_646 no
O5W K4 K6 106(2) . 2_655 no
O5W K4 N42 162(1) . 2_645 no
O5W K4 N43 89(1) . 1_654 no
N42 K4 K1 120.0(6) 2_645 2_646 no
N42 K4 K6 61.9(5) 2_645 2_655 no
N43 K4 K1 107.0(6) 1_654 2_646 no
N43 K4 K6 44.5(6) 1_654 2_655 no
N43 K4 N42 73.3(8) 1_654 2_645 no
O4W K5 N22 154.6(9) 1_556 . no
O4W K5 N31 70.3(9) 1_556 2_557 no
O4W K5 N32 75(1) 1_556 1_655 no
N22 K5 N31 135.1(8) . 2_557 no
N32 K5 N22 80.3(8) 1_655 . no
N32 K5 N31 144(1) 1_655 2_557 no
O3W K6 K4 106.3(7) 1_565 2_655 no
O3W K6 N22 89.7(9) 1_565 2_656 no
O3W K6 N23 66.6(9) 1_565 . no
N22 K6 K4 51.4(6) 2_656 2_655 no
N22 K6 N23 154(1) 2_656 . no
N23 K6 K4 124.2(6) . 2_655 no
N43 K6 K4 48.4(5) 2_556 2_655 no
N43 K6 O3W 130(1) 2_556 1_565 no
N43 K6 N22 96.5(8) 2_556 2_656 no
N43 K6 N23 92.2(8) 2_556 . no
K3 O2W K1 85.3(8) . 1_554 no
K2 O3W K6 97(1) . 1_545 no
K3 O4W K5 105(1) . 1_554 no
N11 C11 W1 177(2) . . no
K1 N11 K2 91.1(7) . 2_547 no
C11 N11 K1 119(2) . . no
C11 N11 K2 128(2) . 2_547 no
N12 C12 W1 174(2) . . no
N13 C13 W1 176(2) . . no
K3 N13 K2 112.0(9) 2_646 . no
C13 N13 K2 118(2) . . no
C13 N13 K3 124(2) . 2_646 no
N21 C21 W2 176(3) . . no
C21 N21 K3 124(2) . . no
N22 C22 W2 178(2) . . no
K6 N22 K5 112.0(9) 2_656 . no
C22 N22 K5 110(2) . . no
C22 N22 K6 136(2) . 2_656 no
N23 C23 W2 174(3) . . no
K1 N23 K6 126(1) 2_557 . no
C23 N23 K1 123(2) . 2_557 no
C23 N23 K6 102(2) . . no
N31 C31 W3 173(2) . . no
K1 N31 K3 82.9(7) 2_557 2_556 no
K1 N31 K5 130(1) 2_557 2_557 no
K5 N31 K3 95.1(8) 2_557 2_556 no
C31 N31 K1 122(2) . 2_557 no
C31 N31 K3 112(2) . 2_556 no
C31 N31 K5 106(2) . 2_557 no
N32 C32 W3 179(3) . . no
C32 N32 K5 144(3) . 1_455 no
N33 C33 W3 176(3) . . no
C33 N33 K2 124(2) . 2_547 no
N41 C41 W4 176(2) . . no
K3 N41 K1 84.6(8) . 1_554 no
C41 N41 K1 126(2) . 1_554 no
C41 N41 K3 130(2) . . no
N42 C42 W4 174(2) . . no
K4 N42 K2 149(1) 2_645 . no
C42 N42 K2 106(2) . . no
C42 N42 K4 103(2) . 2_645 no
N43 C43 W4 179(3) . . no
K6 N43 K4 87.2(7) 2_556 1_456 no
C43 N43 K4 137(2) . 1_456 no
C43 N43 K6 126(2) . 2_556 no

loop_
_geom_bond_atom_site_label_1
_geom_bond_atom_site_label_2
_geom_bond_distance
_geom_bond_site_symmetry_2
_geom_bond_publ_flag
W1 W2 2.957(1) . yes
W1 W3 2.923(1) . yes
W1 W4 2.839(1) . yes
W1 Te1 2.702(2) . yes
W1 Te2 2.686(2) . yes
W1 Te3 2.704(2) . yes
W1 C11 2.12(2) . yes
W1 C12 2.13(2) . yes
W1 C13 2.20(3) . yes
W2 W3 3.054(1) . yes
W2 W4 3.008(1) . yes
W2 Te1 2.677(2) . yes
W2 Te3 2.679(2) . yes
W2 Te4 2.674(2) . yes
W2 C21 2.16(3) . yes
W2 C22 2.14(2) . yes
W2 C23 2.12(2) . yes
W3 W4 2.991(2) . yes
W3 Te2 2.677(2) . yes
W3 Te3 2.678(2) . yes
W3 Te4 2.680(2) . yes
W3 C31 2.14(3) . yes
W3 C32 2.20(3) . yes
W3 C33 2.16(3) . yes
W4 Te1 2.682(2) . yes
W4 Te2 2.697(2) . yes
W4 Te4 2.700(2) . yes
W4 C41 2.16(2) . yes
W4 C42 2.10(3) . yes
W4 C43 2.17(3) . yes
K1 K2 3.96(1) 2_547 no
K1 K3 3.80(1) 1_556 no
K1 K4 4.03(1) 2_646 no
K1 O1W 2.70(2) 2_646 no
K1 O2W 2.86(3) 1_556 no
K1 N11 2.76(2) . no
K1 N23 2.82(3) 2_557 no
K1 N31 2.78(3) 2_557 no
K1 N41 2.84(3) 1_556 no
K2 K1 3.96(1) 2_547 no
K2 O3W 2.74(3) . no
K2 N11 2.79(2) 2_547 no
K2 N13 2.87(3) . no
K2 N33 2.84(3) 2_547 no
K2 N42 2.97(3) . no
K3 K1 3.80(1) 1_554 no
K3 O2W 2.74(3) . no
K3 O4W 2.65(3) . no
K3 N13 2.86(3) 2_646 no
K3 N21 2.83(3) . no
K3 N31 2.95(3) 2_556 no
K3 N41 2.80(3) . no
K4 K1 4.03(1) 2_646 no
K4 K6 3.95(1) 2_655 no
K4 O5W 2.84(6) . no
K4 N42 2.95(3) 2_645 no
K4 N43 2.95(3) 1_654 no
K5 O4W 2.79(4) 1_556 no
K5 N22 2.91(3) . no
K5 N31 2.92(3) 2_557 no
K5 N32 2.89(3) 1_655 no
K6 K4 3.95(1) 2_655 no
K6 O3W 2.83(4) 1_565 no
K6 N22 2.88(3) 2_656 no
K6 N23 2.98(3) . no
K6 N43 2.77(3) 2_556 no
O1W K1 2.70(2) 2_646 no
O2W K1 2.86(3) 1_554 no
O3W K6 2.83(4) 1_545 no
O4W K5 2.79(4) 1_554 no
C11 N11 1.20(3) . no
N11 K2 2.79(2) 2_547 no
C12 N12 1.19(3) . no
C13 N13 1.07(4) . no
N13 K3 2.86(3) 2_646 no
C21 N21 1.12(4) . no
C22 N22 1.18(3) . no
N22 K6 2.88(3) 2_656 no
C23 N23 1.20(3) . no
N23 K1 2.82(3) 2_557 no
C31 N31 1.17(4) . no
N31 K1 2.78(3) 2_557 no
N31 K3 2.95(3) 2_556 no
N31 K5 2.92(3) 2_557 no
C32 N32 1.10(4) . no
N32 K5 2.89(3) 1_455 no
C33 N33 1.15(4) . no
N33 K2 2.84(3) 2_547 no
C41 N41 1.16(4) . no
N41 K1 2.84(3) 1_554 no
C42 N42 1.20(4) . no
N42 K4 2.95(3) 2_645 no
C43 N43 1.16(3) . no
N43 K4 2.95(3) 1_456 no
N43 K6 2.77(3) 2_556 no
